data_4109993
loop_
_publ_author_name
'Ken Tanaka'
'Akiyoshi Kamisawa'
'Takeshi Suda'
'Keiichi Noguchi'
'Masao Hirano'

_publ_contact_author_address
;
Department of Applied Chemistry
Graduate School of Engineering
Tokyo University of Agriculture and Technology
Koganei
Tokyo 184-8588
Japan
;
_publ_contact_author_email tanaka-k@cc.tuat.ac.jp
_publ_contact_author_fax +81-42-388-7037
_publ_contact_author_name 'Dr Ken Tanaka'
_publ_contact_author_phone +81-42-388-7037
_publ_section_title
;
 Rh-Catalyzed Synthesis of Helically Chiral and Ladder-Type Molecules via
 [2 + 2 + 2] and Formal [2 + 1 + 2 + 1] Cycloadditions Involving C-C
 Triple Bond Cleavage
;
_journal_name_full 'Journal of the American Chemical Society'
_journal_page_first 12078
_journal_page_last 12079
_journal_paper_doi 10.1021/ja074914y
_journal_volume 129
_journal_year 2007
_chemical_formula_moiety 'C24 H18 O6, C4 H8 O '
_chemical_formula_sum 'C28 H26 O7'
_chemical_formula_weight 474.51
_chemical_name_systematic
;
 ?
;
_space_group_IT_number 15
_symmetry_cell_setting monoclinic
_symmetry_Int_Tables_number 15
_symmetry_space_group_name_Hall '-C 2yc'
_symmetry_space_group_name_H-M 'C 1 2/c 1'
_atom_sites_solution_hydrogens difmap
_atom_sites_solution_primary direct
_atom_sites_solution_secondary difmap
_audit_creation_date 2007-06-28
_audit_creation_method SHELXL-97
_cell_angle_alpha 90.00
_cell_angle_beta 101.6430(10)
_cell_angle_gamma 90.00
_cell_formula_units_Z 4
_cell_length_a 20.2460(4)
_cell_length_b 7.51826(14)
_cell_length_c 14.7745(3)
_cell_measurement_reflns_used 15828
_cell_measurement_temperature 113
_cell_measurement_theta_max 68.2
_cell_measurement_theta_min 3.1
_cell_volume 2202.62(8)
_computing_cell_refinement PROCESS-AUTO
_computing_data_collection PROCESS-AUTO
_computing_data_reduction CrystalStructure
_computing_molecular_graphics 'ORTEP-3 for Windows Ver. 1.076 (Farrugia, 1997)'
_computing_publication_material 'SHELXL-97 (Sheldrick, 1997)'
_computing_structure_refinement 'SHELXL-97 (Sheldrick, 1997)'
_computing_structure_solution SIR2004
_diffrn_ambient_temperature 113
_diffrn_detector_area_resol_mean 10.00
_diffrn_measured_fraction_theta_full 0.998
_diffrn_measured_fraction_theta_max 0.998
_diffrn_measurement_device_type 'Rigaku RAXIS-RAPID'
_diffrn_measurement_method \w
_diffrn_radiation_monochromator graphite
_diffrn_radiation_source 'fine-focus sealed tube'
_diffrn_radiation_type CuK\a
_diffrn_radiation_wavelength 1.54187
_diffrn_reflns_av_R_equivalents 0.0402
_diffrn_reflns_av_sigmaI/netI 0.0186
_diffrn_reflns_limit_h_max 24
_diffrn_reflns_limit_h_min -24
_diffrn_reflns_limit_k_max 8
_diffrn_reflns_limit_k_min -9
_diffrn_reflns_limit_l_max 17
_diffrn_reflns_limit_l_min -17
_diffrn_reflns_number 18600
_diffrn_reflns_theta_full 68.22
_diffrn_reflns_theta_max 68.22
_diffrn_reflns_theta_min 4.46
_exptl_absorpt_coefficient_mu 0.847
_exptl_absorpt_correction_T_max 0.958
_exptl_absorpt_correction_T_min 0.836
_exptl_absorpt_correction_type numerical
_exptl_absorpt_process_details
;
    Higashi, T. (1999). Program for Absorption Correction.
    Rigaku Corporation, Tokyo, Japan.
;
_exptl_crystal_colour colorless
_exptl_crystal_density_diffrn 1.431
_exptl_crystal_description block
_exptl_crystal_F_000 1000
_exptl_crystal_size_max 0.35
_exptl_crystal_size_mid 0.20
_exptl_crystal_size_min 0.05
_refine_diff_density_max 0.222
_refine_diff_density_min -0.206
_refine_diff_density_rms 0.038
_refine_ls_extinction_coef 0.00136(14)
_refine_ls_extinction_expression Fc^*^=kFc[1+0.001xFc^2^\l^3^/sin(2\q)]^-1/4^
_refine_ls_extinction_method SHELXL
_refine_ls_goodness_of_fit_ref 1.072
_refine_ls_hydrogen_treatment constr
_refine_ls_matrix_type full
_refine_ls_number_parameters 183
_refine_ls_number_reflns 2000
_refine_ls_number_restraints 10
_refine_ls_restrained_S_all 1.089
_refine_ls_R_factor_all 0.0325
_refine_ls_R_factor_gt 0.0304
_refine_ls_shift/su_max 0.000
_refine_ls_shift/su_mean 0.000
_refine_ls_structure_factor_coef Fsqd
_refine_ls_weighting_details 'calc w=1/[\s^2^(Fo^2^)+(0.0448P)^2^+1.4494P] where P=(Fo^2^+2Fc^2^)/3'
_refine_ls_weighting_scheme calc
_refine_ls_wR_factor_gt 0.0832
_refine_ls_wR_factor_ref 0.0848
_reflns_number_gt 1850
_reflns_number_total 2000
_reflns_threshold_expression >2sigma(I)
_cod_data_source_file ja074914ysi20070723_071404.cif
_cod_data_source_block I
_cod_original_cell_volume 2202.63(8)
_cod_original_formula_sum 'C28 H26 O7 '
_cod_database_code 4109993

loop_
_symmetry_equiv_pos_site_id
_symmetry_equiv_pos_as_xyz
1 +X,+Y,+Z
2 -X,+Y,1/2-Z
3 -X,-Y,-Z
4 +X,-Y,1/2+Z
5 1/2+X,1/2+Y,+Z
6 1/2-X,1/2+Y,1/2-Z
7 1/2-X,1/2-Y,-Z
8 1/2+X,1/2-Y,1/2+Z

loop_
_atom_site_label
_atom_site_type_symbol
_atom_site_fract_x
_atom_site_fract_y
_atom_site_fract_z
_atom_site_U_iso_or_equiv
_atom_site_adp_type
_atom_site_occupancy
_atom_site_symmetry_multiplicity
_atom_site_calc_flag
_atom_site_refinement_flags
O1 O 0.07983(4) 0.11558(11) 0.56105(5) 0.0185(2) Uani 1 1 d .
O2 O 0.11607(4) 0.35123(11) 0.96343(5) 0.0194(2) Uani 1 1 d .
O3 O 0.15605(4) 0.10169(11) 0.90915(5) 0.0196(2) Uani 1 1 d .
C1 C 0.13151(5) 0.25943(14) 0.70277(8) 0.0152(3) Uani 1 1 d .
C2 C 0.18893(6) 0.34217(15) 0.75455(8) 0.0168(3) Uani 1 1 d .
H2 H 0.1864 0.3984 0.8113 0.020 Uiso 1 1 calc R
C3 C 0.24924(6) 0.34315(15) 0.72416(8) 0.0185(3) Uani 1 1 d .
H3 H 0.2875 0.4021 0.7593 0.022 Uiso 1 1 calc R
C4 C 0.25389(6) 0.25784(15) 0.64212(8) 0.0188(3) Uani 1 1 d .
H4 H 0.2959 0.2534 0.6230 0.023 Uiso 1 1 calc R
C5 C 0.19741(6) 0.17911(16) 0.58799(8) 0.0180(3) Uani 1 1 d .
H5 H 0.2004 0.1214 0.5317 0.022 Uiso 1 1 calc R
C6 C 0.13655(5) 0.18598(15) 0.61732(8) 0.0160(3) Uani 1 1 d .
C7 C 0.02119(5) 0.22416(16) 0.56182(8) 0.0182(3) Uani 1 1 d .
H7A H -0.0186 0.1708 0.5208 0.022 Uiso 1 1 calc R
H7B H 0.0283 0.3443 0.5381 0.022 Uiso 1 1 calc R
C8 C 0.00830(6) 0.23881(14) 0.65862(8) 0.0152(3) Uani 1 1 d .
C9 C 0.06547(5) 0.24747(14) 0.73052(8) 0.0150(3) Uani 1 1 d .
C10 C 0.05645(5) 0.24018(14) 0.82199(8) 0.0150(3) Uani 1 1 d .
C11 C 0.11562(5) 0.22084(15) 0.90139(8) 0.0154(3) Uani 1 1 d .
C12 C 0.16679(6) 0.33457(18) 1.04798(8) 0.0245(3) Uani 1 1 d .
H12A H 0.1592 0.4257 1.0922 0.029 Uiso 1 1 calc R
H12B H 0.2117 0.3504 1.0340 0.029 Uiso 1 1 calc R
H12C H 0.1637 0.2164 1.0748 0.029 Uiso 1 1 calc R
C13 C 0.0449(3) 0.7358(14) 0.7292(5) 0.043(2) Uani 0.50 1 d PD
H13A H 0.0677 0.6298 0.7100 0.051 Uiso 0.50 1 calc PR
H13B H 0.0678 0.8441 0.7128 0.051 Uiso 0.50 1 calc PR
C14 C 0.0454(4) 0.7306(17) 0.8319(5) 0.0305(15) Uani 0.50 1 d PD
H14A H 0.0821 0.6527 0.8644 0.037 Uiso 0.50 1 calc PR
H14B H 0.0519 0.8514 0.8590 0.037 Uiso 0.50 1 calc PR
O4 O -0.01913(10) 0.6611(3) 0.83912(13) 0.0292(4) Uani 0.50 1 d PD
C15 C -0.0647(3) 0.7440(13) 0.7654(4) 0.0273(12) Uani 0.50 1 d PD
H15A H -0.0736 0.8685 0.7812 0.033 Uiso 0.50 1 calc PR
H15B H -0.1081 0.6788 0.7514 0.033 Uiso 0.50 1 calc PR
C16 C -0.0295(3) 0.7372(16) 0.6836(5) 0.0327(17) Uani 0.50 1 d PD
H16A H -0.0420 0.6284 0.6464 0.039 Uiso 0.50 1 calc PR
H16B H -0.0408 0.8427 0.6434 0.039 Uiso 0.50 1 calc PR

loop_
_atom_site_aniso_label
_atom_site_aniso_U_11
_atom_site_aniso_U_22
_atom_site_aniso_U_33
_atom_site_aniso_U_23
_atom_site_aniso_U_13
_atom_site_aniso_U_12
O1 0.0146(4) 0.0230(4) 0.0174(4) -0.0049(3) 0.0023(3) -0.0008(3)
O2 0.0185(4) 0.0214(4) 0.0162(4) -0.0034(3) -0.0015(3) 0.0016(3)
O3 0.0182(4) 0.0217(4) 0.0186(5) 0.0017(3) 0.0027(3) 0.0037(3)
C1 0.0156(5) 0.0140(5) 0.0158(6) 0.0028(4) 0.0024(4) 0.0012(4)
C2 0.0190(6) 0.0161(6) 0.0147(6) 0.0010(4) 0.0019(4) -0.0001(4)
C3 0.0158(5) 0.0196(6) 0.0187(6) 0.0031(5) 0.0003(4) -0.0022(4)
C4 0.0162(5) 0.0205(6) 0.0205(6) 0.0047(4) 0.0057(5) 0.0012(4)
C5 0.0198(6) 0.0186(6) 0.0162(6) 0.0015(4) 0.0049(4) 0.0017(4)
C6 0.0166(5) 0.0151(5) 0.0155(6) 0.0012(4) 0.0013(4) -0.0010(4)
C7 0.0146(5) 0.0230(6) 0.0167(6) -0.0002(5) 0.0023(4) 0.0008(4)
C8 0.0173(5) 0.0122(5) 0.0158(6) 0.0001(4) 0.0024(4) -0.0003(4)
C9 0.0164(5) 0.0113(5) 0.0173(6) -0.0009(4) 0.0030(4) 0.0000(4)
C10 0.0163(5) 0.0116(5) 0.0163(6) -0.0004(4) 0.0015(4) 0.0004(4)
C11 0.0152(5) 0.0168(6) 0.0150(6) 0.0014(4) 0.0050(4) -0.0018(4)
C12 0.0238(6) 0.0292(7) 0.0170(6) -0.0040(5) -0.0045(5) 0.0014(5)
C13 0.045(5) 0.019(2) 0.072(4) 0.000(2) 0.030(3) -0.007(3)
C14 0.021(2) 0.026(2) 0.040(3) 0.005(3) -0.004(2) -0.004(2)
O4 0.0321(10) 0.0279(10) 0.0268(10) 0.0030(8) 0.0042(8) -0.0033(9)
C15 0.026(3) 0.026(2) 0.028(2) -0.0003(14) 0.0024(16) 0.007(2)
C16 0.047(5) 0.023(2) 0.026(2) 0.001(2) 0.002(3) 0.002(3)

loop_
_atom_type_symbol
_atom_type_description
_atom_type_scat_dispersion_real
_atom_type_scat_dispersion_imag
_atom_type_scat_source
H H 0.0000 0.0000 'International Tables Vol C Tables 4.2.6.8 and 6.1.1.4'
O O 0.0492 0.0322 'International Tables Vol C Tables 4.2.6.8 and 6.1.1.4'
C C 0.0181 0.0091 'International Tables Vol C Tables 4.2.6.8 and 6.1.1.4'

loop_
_geom_angle_atom_site_label_1
_geom_angle_atom_site_label_2
_geom_angle_atom_site_label_3
_geom_angle
_geom_angle_site_symmetry_1
C6 O1 C7 111.36(9) .
C11 O2 C12 115.51(9) .
C6 C1 C2 117.62(10) .
C6 C1 C9 117.43(10) .
C2 C1 C9 124.93(10) .
C3 C2 C1 120.96(11) .
C3 C2 H2 119.5 .
C1 C2 H2 119.5 .
C2 C3 C4 119.98(10) .
C2 C3 H3 120.0 .
C4 C3 H3 120.0 .
C5 C4 C3 120.38(11) .
C5 C4 H4 119.8 .
C3 C4 H4 119.8 .
C6 C5 C4 118.96(11) .
C6 C5 H5 120.5 .
C4 C5 H5 120.5 .
O1 C6 C5 118.76(10) .
O1 C6 C1 119.41(10) .
C5 C6 C1 121.82(10) .
O1 C7 C8 110.42(9) .
O1 C7 H7A 109.6 .
C8 C7 H7A 109.6 .
O1 C7 H7B 109.6 .
C8 C7 H7B 109.6 .
H7A C7 H7B 108.1 .
C10 C8 C9 120.55(11) 2_556
C10 C8 C7 122.94(10) 2_556
C9 C8 C7 116.49(10) .
C10 C9 C8 118.65(10) .
C10 C9 C1 124.84(10) .
C8 C9 C1 116.50(10) .
C8 C10 C9 120.56(10) 2_556
C8 C10 C11 118.14(10) 2_556
C9 C10 C11 121.17(10) .
O3 C11 O2 124.65(10) .
O3 C11 C10 124.42(10) .
O2 C11 C10 110.90(9) .
O2 C12 H12A 109.5 .
O2 C12 H12B 109.5 .
H12A C12 H12B 109.5 .
O2 C12 H12C 109.5 .
H12A C12 H12C 109.5 .
H12B C12 H12C 109.5 .
C14 C13 C16 104.4(4) .
C14 C13 H13A 110.9 .
C16 C13 H13A 110.9 .
C14 C13 H13B 110.9 .
C16 C13 H13B 110.9 .
H13A C13 H13B 108.9 .
O4 C14 C13 105.2(5) .
O4 C14 H14A 110.7 .
C13 C14 H14A 110.7 .
O4 C14 H14B 110.7 .
C13 C14 H14B 110.7 .
H14A C14 H14B 108.8 .
C15 O4 C14 104.2(5) .
O4 C15 C16 104.9(4) .
O4 C15 H15A 110.8 .
C16 C15 H15A 110.8 .
O4 C15 H15B 110.8 .
C16 C15 H15B 110.8 .
H15A C15 H15B 108.8 .
C13 C16 C15 103.3(4) .
C13 C16 H16A 111.1 .
C15 C16 H16A 111.1 .
C13 C16 H16B 111.1 .
C15 C16 H16B 111.1 .
H16A C16 H16B 109.1 .

loop_
_geom_bond_atom_site_label_1
_geom_bond_atom_site_label_2
_geom_bond_distance
_geom_bond_site_symmetry_2
O1 C6 1.3801(13) .
O1 C7 1.4427(13) .
O2 C11 1.3408(14) .
O2 C12 1.4535(13) .
O3 C11 1.2032(14) .
C1 C6 1.4005(17) .
C1 C2 1.4017(15) .
C1 C9 1.4782(15) .
C2 C3 1.3833(16) .
C2 H2 0.9500 .
C3 C4 1.3911(17) .
C3 H3 0.9500 .
C4 C5 1.3886(16) .
C4 H4 0.9500 .
C5 C6 1.3872(16) .
C5 H5 0.9500 .
C7 C8 1.5087(16) .
C7 H7A 0.9900 .
C7 H7B 0.9900 .
C8 C10 1.3973(16) 2_556
C8 C9 1.4057(16) .
C9 C10 1.4008(17) .
C10 C8 1.3973(16) 2_556
C10 C11 1.5050(15) .
C12 H12A 0.9800 .
C12 H12B 0.9800 .
C12 H12C 0.9800 .
C13 C14 1.517(7) .
C13 C16 1.521(7) .
C13 H13A 0.9900 .
C13 H13B 0.9900 .
C14 O4 1.432(8) .
C14 H14A 0.9900 .
C14 H14B 0.9900 .
O4 C15 1.422(6) .
C15 C16 1.524(7) .
C15 H15A 0.9900 .
C15 H15B 0.9900 .
C16 H16A 0.9900 .
C16 H16B 0.9900 .

loop_
_geom_torsion_atom_site_label_1
_geom_torsion_atom_site_label_2
_geom_torsion_atom_site_label_3
_geom_torsion_atom_site_label_4
_geom_torsion
_geom_torsion_site_symmetry_1
_geom_torsion_site_symmetry_4
C6 C1 C2 C3 -3.13(16) . .
C9 C1 C2 C3 178.39(10) . .
C1 C2 C3 C4 -1.41(17) . .
C2 C3 C4 C5 3.24(17) . .
C3 C4 C5 C6 -0.40(17) . .
C7 O1 C6 C5 -140.78(10) . .
C7 O1 C6 C1 40.28(14) . .
C4 C5 C6 O1 176.73(10) . .
C4 C5 C6 C1 -4.36(17) . .
C2 C1 C6 O1 -175.02(10) . .
C9 C1 C6 O1 3.57(15) . .
C2 C1 C6 C5 6.07(16) . .
C9 C1 C6 C5 -175.34(10) . .
C6 O1 C7 C8 -59.43(12) . .
O1 C7 C8 C10 -142.47(10) . 2_556
O1 C7 C8 C9 36.21(14) . .
C10 C8 C9 C10 6.07(14) 2_556 .
C7 C8 C9 C10 -172.63(10) . .
C10 C8 C9 C1 -175.37(10) 2_556 .
C7 C8 C9 C1 5.93(15) . .
C6 C1 C9 C10 151.22(11) . .
C2 C1 C9 C10 -30.30(17) . .
C6 C1 C9 C8 -27.23(15) . .
C2 C1 C9 C8 151.24(11) . .
C8 C9 C10 C8 -5.09(14) . 2_556
C1 C9 C10 C8 176.48(10) . 2_556
C8 C9 C10 C11 170.62(10) . .
C1 C9 C10 C11 -7.81(17) . .
C12 O2 C11 O3 -4.78(16) . .
C12 O2 C11 C10 173.47(9) . .
C8 C10 C11 O3 119.37(12) 2_556 .
C9 C10 C11 O3 -56.44(16) . .
C8 C10 C11 O2 -58.88(13) 2_556 .
C9 C10 C11 O2 125.31(11) . .
C16 C13 C14 O4 21.9(7) . .
C13 C14 O4 C15 -40.3(9) . .
C14 O4 C15 C16 42.5(10) . .
C14 C13 C16 C15 3.3(4) . .
O4 C15 C16 C13 -27.6(7) . .
